data_4511701
loop_
_publ_author_name
'Mobin, Shaikh M.'
'Mishra, Veenu'
'Chaudhary, Archana'
'Rai, Dhirendra K.'
'Golov, Andrey A.'
'Mathur, Pradeep'

_publ_section_title
;
 Acid-Driven Dimensionality Control of Cd(II) Complexes: From Discrete
 Double Open Cubane to One- and Three-Dimensional Networks
;
_journal_issue 8
_journal_name_full 'Crystal Growth &amp; Design'
_journal_page_first 4124
_journal_paper_doi 10.1021/cg5007346
_journal_volume 14
_journal_year 2014
_chemical_formula_sum 'C8 H11 Cd Cl2 N O'
_chemical_formula_weight 320.48
_chemical_name_systematic
;
 ?
;
_space_group_IT_number 14
_symmetry_cell_setting monoclinic
_symmetry_space_group_name_Hall '-P 2ybc'
_symmetry_space_group_name_H-M 'P 1 21/c 1'
_atom_sites_solution_hydrogens geom
_atom_sites_solution_primary direct
_atom_sites_solution_secondary difmap
_audit_creation_method SHELXL-97
_cell_angle_alpha 90.00
_cell_angle_beta 105.729(4)
_cell_angle_gamma 90.00
_cell_formula_units_Z 4
_cell_length_a 6.5278(3)
_cell_length_b 15.3457(6)
_cell_length_c 11.3396(4)
_cell_measurement_reflns_used 4338
_cell_measurement_temperature 150(2)
_cell_measurement_theta_max 32.5372
_cell_measurement_theta_min 3.2356
_cell_volume 1093.39(8)
_computing_cell_refinement 'CrysAlis RED, Oxford Diffraction Ltd.,'
_computing_data_collection 'CrysAlis CCD, Oxford Diffraction Ltd.,'
_computing_data_reduction 'CrysAlis RED, Oxford Diffraction Ltd.,'
_computing_molecular_graphics Ortep3
_computing_publication_material Shelx97
_computing_structure_refinement 'SHELXL-97 (Sheldrick, 1997)'
_computing_structure_solution 'SHELXS-97 (Sheldrick, 1997)'
_diffrn_ambient_temperature 150(2)
_diffrn_detector_area_resol_mean 15.9948
_diffrn_measured_fraction_theta_full 0.999
_diffrn_measured_fraction_theta_max 0.999
_diffrn_measurement_device_type 'OXFORD DIFFRACTION SUPER NOVA'
_diffrn_measurement_method \w/q-scan
_diffrn_radiation_monochromator graphite
_diffrn_radiation_source 'Micro-Focus (Mo) X-ray Source'
_diffrn_radiation_type MoK\a
_diffrn_radiation_wavelength 0.71073
_diffrn_reflns_av_R_equivalents 0.0302
_diffrn_reflns_av_sigmaI/netI 0.0214
_diffrn_reflns_limit_h_max 7
_diffrn_reflns_limit_h_min -7
_diffrn_reflns_limit_k_max 18
_diffrn_reflns_limit_k_min -18
_diffrn_reflns_limit_l_max 13
_diffrn_reflns_limit_l_min -13
_diffrn_reflns_number 8146
_diffrn_reflns_theta_full 24.99
_diffrn_reflns_theta_max 24.99
_diffrn_reflns_theta_min 3.24
_exptl_absorpt_coefficient_mu 2.446
_exptl_absorpt_correction_T_max 0.6276
_exptl_absorpt_correction_T_min 0.4990
_exptl_absorpt_correction_type multi-scan
_exptl_absorpt_process_details
;
CrysAlis RED, Oxford Diffraction Ltd.,
Version 1.171.31.7 (release 18-10-2006 CrysAlis171 .NET)
(compiled Oct 18 2006,16:28:17)
Empirical absorption correction using spherical harmonics,
 implemented in SCALE3 ABSPACK scaling algorithm.
;
_exptl_crystal_colour colorless
_exptl_crystal_density_diffrn 1.947
_exptl_crystal_density_method 'not measured'
_exptl_crystal_description block
_exptl_crystal_F_000 624
_exptl_crystal_size_max 0.33
_exptl_crystal_size_mid 0.26
_exptl_crystal_size_min 0.21
_refine_diff_density_max 0.734
_refine_diff_density_min -0.590
_refine_diff_density_rms 0.082
_refine_ls_extinction_method none
_refine_ls_goodness_of_fit_ref 1.158
_refine_ls_hydrogen_treatment mixed
_refine_ls_matrix_type full
_refine_ls_number_parameters 122
_refine_ls_number_reflns 1927
_refine_ls_number_restraints 1
_refine_ls_restrained_S_all 1.158
_refine_ls_R_factor_all 0.0307
_refine_ls_R_factor_gt 0.0261
_refine_ls_shift/su_max 0.001
_refine_ls_shift/su_mean 0.000
_refine_ls_structure_factor_coef Fsqd
_refine_ls_weighting_details 'calc w=1/[\s^2^(Fo^2^)+(0.0215P)^2^+1.4750P] where P=(Fo^2^+2Fc^2^)/3'
_refine_ls_weighting_scheme calc
_refine_ls_wR_factor_gt 0.0593
_refine_ls_wR_factor_ref 0.0621
_reflns_number_gt 1721
_reflns_number_total 1927
_reflns_threshold_expression >2sigma(I)
_cod_data_source_file cg5007346_si_002.cif
_cod_data_source_block 6
_cod_depositor_comments
;
The following automatic conversions were performed:

'_symmetry_cell_setting' value 'Monoclinic' changed to 'monoclinic'
according to
/usr/data/users/saulius/crontab/automatic-downloads/rss-feeds/ACS/lib/dictionaries/cif_core.dic
dictionary named 'cif_core.dic' version 2.4.2 from 2011-04-26.

Automatic conversion script
Id: cif_fix_values 2281 2013-09-26 08:29:07Z andrius 

 Adding full bibliography for 4511696--4511703.cif.
;
_cod_original_sg_symbol_H-M 'P 21/c'
_cod_database_code 4511701

loop_
_symmetry_equiv_pos_as_xyz
'x, y, z'
'-x, y+1/2, -z+1/2'
'-x, -y, -z'
'x, -y-1/2, z-1/2'

loop_
_atom_site_label
_atom_site_type_symbol
_atom_site_fract_x
_atom_site_fract_y
_atom_site_fract_z
_atom_site_U_iso_or_equiv
_atom_site_adp_type
_atom_site_occupancy
_atom_site_symmetry_multiplicity
_atom_site_calc_flag
_atom_site_refinement_flags
Cd1 Cd 0.22019(4) 0.458928(17) 0.93680(2) 0.03104(11) Uani 1 1 d .
Cl1 Cl 0.41151(14) 0.61457(6) 0.97273(8) 0.0359(2) Uani 1 1 d .
Cl2 Cl 0.14602(14) 0.45877(6) 1.14871(8) 0.0341(2) Uani 1 1 d .
O1 O -0.0183(4) 0.33427(18) 0.9079(3) 0.0429(7) Uani 1 1 d D
N1 N 0.2481(5) 0.4402(2) 0.7378(3) 0.0401(8) Uani 1 1 d .
C1 C 0.2592(7) 0.5138(3) 0.6773(4) 0.0516(11) Uani 1 1 d .
H1 H 0.2603 0.5677 0.7186 0.062 Uiso 1 1 calc R
C2 C 0.2690(7) 0.5149(5) 0.5570(4) 0.0675(15) Uani 1 1 d .
H2 H 0.2780 0.5684 0.5165 0.081 Uiso 1 1 calc R
C3 C 0.2655(8) 0.4373(5) 0.4981(5) 0.0776(18) Uani 1 1 d .
H3 H 0.2693 0.4359 0.4150 0.093 Uiso 1 1 calc R
C4 C 0.2564(8) 0.3614(5) 0.5599(4) 0.0690(16) Uani 1 1 d .
H4 H 0.2573 0.3070 0.5199 0.083 Uiso 1 1 calc R
C5 C 0.2458(6) 0.3633(3) 0.6804(4) 0.0488(11) Uani 1 1 d .
C6 C 0.2302(7) 0.2809(3) 0.7477(4) 0.0509(11) Uani 1 1 d .
H6A H 0.3007 0.2897 0.8358 0.061 Uiso 1 1 calc R
H6B H 0.3080 0.2343 0.7176 0.061 Uiso 1 1 calc R
C7 C 0.0022(7) 0.2510(3) 0.7332(4) 0.0561(12) Uani 1 1 d .
H7A H -0.0674 0.2414 0.6451 0.067 Uiso 1 1 calc R
H7B H 0.0053 0.1944 0.7756 0.067 Uiso 1 1 calc R
C8 C -0.1300(6) 0.3141(3) 0.7830(4) 0.0494(11) Uani 1 1 d .
H8A H -0.1541 0.3679 0.7331 0.059 Uiso 1 1 calc R
H8B H -0.2700 0.2878 0.7796 0.059 Uiso 1 1 calc R
H101 H -0.117(7) 0.354(3) 0.941(5) 0.086(19) Uiso 1 1 d D

loop_
_atom_site_aniso_label
_atom_site_aniso_U_11
_atom_site_aniso_U_22
_atom_site_aniso_U_33
_atom_site_aniso_U_23
_atom_site_aniso_U_13
_atom_site_aniso_U_12
Cd1 0.02917(16) 0.03803(17) 0.02647(15) -0.00256(11) 0.00848(11) 0.00004(11)
Cl1 0.0297(4) 0.0369(5) 0.0404(5) 0.0000(4) 0.0081(4) 0.0014(4)
Cl2 0.0328(4) 0.0451(5) 0.0248(4) 0.0035(4) 0.0086(4) 0.0045(4)
O1 0.0427(16) 0.0454(16) 0.0431(16) -0.0056(13) 0.0161(13) -0.0017(13)
N1 0.0329(17) 0.061(2) 0.0262(16) -0.0053(15) 0.0081(14) 0.0029(15)
C1 0.043(2) 0.076(3) 0.037(2) 0.007(2) 0.0132(19) -0.001(2)
C2 0.047(3) 0.116(5) 0.040(3) 0.017(3) 0.011(2) -0.007(3)
C3 0.052(3) 0.152(6) 0.032(3) -0.014(3) 0.016(2) -0.015(3)
C4 0.055(3) 0.113(5) 0.042(3) -0.031(3) 0.019(2) -0.012(3)
C5 0.031(2) 0.079(3) 0.037(2) -0.023(2) 0.0100(18) -0.003(2)
C6 0.041(2) 0.055(3) 0.058(3) -0.024(2) 0.016(2) -0.001(2)
C7 0.054(3) 0.055(3) 0.058(3) -0.025(2) 0.014(2) -0.014(2)
C8 0.036(2) 0.058(3) 0.051(3) -0.016(2) 0.0066(19) -0.0085(19)

loop_
_atom_type_symbol
_atom_type_description
_atom_type_scat_dispersion_real
_atom_type_scat_dispersion_imag
_atom_type_scat_source
C C 0.0033 0.0016 'International Tables Vol C Tables 4.2.6.8 and 6.1.1.4'
H H 0.0000 0.0000 'International Tables Vol C Tables 4.2.6.8 and 6.1.1.4'
N N 0.0061 0.0033 'International Tables Vol C Tables 4.2.6.8 and 6.1.1.4'
O O 0.0106 0.0060 'International Tables Vol C Tables 4.2.6.8 and 6.1.1.4'
Cl Cl 0.1484 0.1585 'International Tables Vol C Tables 4.2.6.8 and 6.1.1.4'
Cd Cd -0.8075 1.2024 'International Tables Vol C Tables 4.2.6.8 and 6.1.1.4'

loop_
_geom_angle_atom_site_label_1
_geom_angle_atom_site_label_2
_geom_angle_atom_site_label_3
_geom_angle
_geom_angle_site_symmetry_1
_geom_angle_site_symmetry_3
N1 Cd1 O1 89.30(11) . .
N1 Cd1 Cl2 170.65(9) . .
O1 Cd1 Cl2 81.36(7) . .
N1 Cd1 Cl1 91.26(8) . 3_667
O1 Cd1 Cl1 101.63(7) . 3_667
Cl2 Cd1 Cl1 91.09(3) . 3_667
N1 Cd1 Cl2 90.23(8) . 3_567
O1 Cd1 Cl2 81.04(7) . 3_567
Cl2 Cd1 Cl2 87.86(3) . 3_567
Cl1 Cd1 Cl2 176.96(3) 3_667 3_567
N1 Cd1 Cl1 95.83(9) . .
O1 Cd1 Cl1 168.06(7) . .
Cl2 Cd1 Cl1 93.26(3) . .
Cl1 Cd1 Cl1 89.06(3) 3_667 .
Cl2 Cd1 Cl1 88.15(3) 3_567 .
Cd1 Cl1 Cd1 90.94(3) 3_667 .
Cd1 Cl2 Cd1 92.14(3) . 3_567
C8 O1 Cd1 115.9(2) . .
C8 O1 H101 105(4) . .
Cd1 O1 H101 100(4) . .
C1 N1 C5 119.3(4) . .
C1 N1 Cd1 115.1(3) . .
C5 N1 Cd1 125.6(3) . .
N1 C1 C2 122.8(5) . .
N1 C1 H1 118.6 . .
C2 C1 H1 118.6 . .
C3 C2 C1 118.2(5) . .
C3 C2 H2 120.9 . .
C1 C2 H2 120.9 . .
C2 C3 C4 119.4(5) . .
C2 C3 H3 120.3 . .
C4 C3 H3 120.3 . .
C3 C4 C5 120.4(5) . .
C3 C4 H4 119.8 . .
C5 C4 H4 119.8 . .
N1 C5 C4 119.8(5) . .
N1 C5 C6 119.3(4) . .
C4 C5 C6 120.9(5) . .
C5 C6 C7 113.6(4) . .
C5 C6 H6A 108.8 . .
C7 C6 H6A 108.8 . .
C5 C6 H6B 108.8 . .
C7 C6 H6B 108.8 . .
H6A C6 H6B 107.7 . .
C8 C7 C6 114.1(4) . .
C8 C7 H7A 108.7 . .
C6 C7 H7A 108.7 . .
C8 C7 H7B 108.7 . .
C6 C7 H7B 108.7 . .
H7A C7 H7B 107.6 . .
O1 C8 C7 108.6(4) . .
O1 C8 H8A 110.0 . .
C7 C8 H8A 110.0 . .
O1 C8 H8B 110.0 . .
C7 C8 H8B 110.0 . .
H8A C8 H8B 108.4 . .

loop_
_geom_bond_atom_site_label_1
_geom_bond_atom_site_label_2
_geom_bond_distance
_geom_bond_site_symmetry_2
Cd1 N1 2.331(3) .
Cd1 O1 2.432(3) .
Cd1 Cl2 2.5767(9) .
Cd1 Cl1 2.6015(9) 3_667
Cd1 Cl2 2.6444(9) 3_567
Cd1 Cl1 2.6748(9) .
Cl1 Cd1 2.6015(9) 3_667
Cl2 Cd1 2.6444(9) 3_567
O1 C8 1.440(5) .
O1 H101 0.881(19) .
N1 C1 1.333(6) .
N1 C5 1.346(5) .
C1 C2 1.383(6) .
C1 H1 0.9500 .
C2 C3 1.362(9) .
C2 H2 0.9500 .
C3 C4 1.369(8) .
C3 H3 0.9500 .
C4 C5 1.388(6) .
C4 H4 0.9500 .
C5 C6 1.494(7) .
C6 C7 1.523(6) .
C6 H6A 0.9900 .
C6 H6B 0.9900 .
C7 C8 1.504(6) .
C7 H7A 0.9900 .
C7 H7B 0.9900 .
C8 H8A 0.9900 .
C8 H8B 0.9900 .

loop_
_geom_torsion_atom_site_label_1
_geom_torsion_atom_site_label_2
_geom_torsion_atom_site_label_3
_geom_torsion_atom_site_label_4
_geom_torsion
_geom_torsion_site_symmetry_1
_geom_torsion_site_symmetry_4
N1 Cd1 Cl1 Cd1 -91.17(8) . 3_667
O1 Cd1 Cl1 Cd1 153.7(3) . 3_667
Cl2 Cd1 Cl1 Cd1 91.04(3) . 3_667
Cl1 Cd1 Cl1 Cd1 0.0 3_667 3_667
Cl2 Cd1 Cl1 Cd1 178.79(3) 3_567 3_667
N1 Cd1 Cl2 Cd1 -78.3(5) . 3_567
O1 Cd1 Cl2 Cd1 -81.26(7) . 3_567
Cl1 Cd1 Cl2 Cd1 177.15(3) 3_667 3_567
Cl2 Cd1 Cl2 Cd1 0.0 3_567 3_567
Cl1 Cd1 Cl2 Cd1 88.03(3) . 3_567
N1 Cd1 O1 C8 -24.0(3) . .
Cl2 Cd1 O1 C8 155.6(3) . .
Cl1 Cd1 O1 C8 -115.1(2) 3_667 .
Cl2 Cd1 O1 C8 66.4(2) 3_567 .
Cl1 Cd1 O1 C8 91.8(4) . .
O1 Cd1 N1 C1 143.0(3) . .
Cl2 Cd1 N1 C1 140.1(4) . .
Cl1 Cd1 N1 C1 -115.3(3) 3_667 .
Cl2 Cd1 N1 C1 62.0(3) 3_567 .
Cl1 Cd1 N1 C1 -26.1(3) . .
O1 Cd1 N1 C5 -34.4(3) . .
Cl2 Cd1 N1 C5 -37.3(7) . .
Cl1 Cd1 N1 C5 67.2(3) 3_667 .
Cl2 Cd1 N1 C5 -115.4(3) 3_567 .
Cl1 Cd1 N1 C5 156.4(3) . .
C5 N1 C1 C2 -0.2(6) . .
Cd1 N1 C1 C2 -177.8(3) . .
N1 C1 C2 C3 0.5(7) . .
C1 C2 C3 C4 -1.2(7) . .
C2 C3 C4 C5 1.5(8) . .
C1 N1 C5 C4 0.5(6) . .
Cd1 N1 C5 C4 177.8(3) . .
C1 N1 C5 C6 -179.1(4) . .
Cd1 N1 C5 C6 -1.8(5) . .
C3 C4 C5 N1 -1.1(7) . .
C3 C4 C5 C6 178.4(4) . .
N1 C5 C6 C7 90.2(5) . .
C4 C5 C6 C7 -89.3(5) . .
C5 C6 C7 C8 -62.1(5) . .
Cd1 O1 C8 C7 90.4(4) . .
C6 C7 C8 O1 -53.0(5) . .
